data_2224671
loop_
_publ_author_name
'Tiekink, Edward R. T.'
'Wardell, James L.'
'Wardell, Solange M. S. V.'

_publ_section_title
;(<i>E</i>)-1-(4-Nitrophenyl)-2-(4-{[(<i>E</i>)-2-(4-nitrophenyl)hydrazinylidene]methyl}benzylidene)hydrazine
 dihydrate
;
_journal_coeditor_code HG2618
_journal_issue 1
_journal_name_full 'Acta Crystallographica Section E'
_journal_page_first o191
_journal_page_last o192
_journal_paper_doi 10.1107/S1600536809053963
_journal_volume 66
_journal_year 2010
_chemical_formula_iupac 'C20 H16 N6 O4, 2H2 O'
_chemical_formula_moiety 'C20 H16 N6 O4, 2(H2 O)'
_chemical_formula_sum 'C20 H20 N6 O6'
_chemical_formula_weight 440.42
_chemical_name_systematic
;
(<i>E</i>)-1-(4-Nitrophenyl)-2-(4-{[(<i>E</i>)-2-(4-
nitrophenyl)hydrazinylidene]methyl}benzylidene)hydrazine dihydrate
;
_space_group_IT_number 2
_symmetry_cell_setting triclinic
_symmetry_space_group_name_Hall '-P 1'
_symmetry_space_group_name_H-M 'P -1'
_atom_sites_solution_hydrogens geom
_atom_sites_solution_primary direct
_atom_sites_solution_secondary difmap
_audit_creation_method SHELXL-97
_cell_angle_alpha 100.749(3)
_cell_angle_beta 90.533(4)
_cell_angle_gamma 103.131(5)
_cell_formula_units_Z 2
_cell_length_a 7.7549(4)
_cell_length_b 9.3245(7)
_cell_length_c 15.3374(11)
_cell_measurement_reflns_used 4364
_cell_measurement_temperature 120(2)
_cell_measurement_theta_max 27.5
_cell_measurement_theta_min 2.9
_cell_volume 1059.56(13)
_computing_cell_refinement 'DENZO (Otwinowski & Minor, 1997) and COLLECT (Hooft, 1998)'
_computing_data_collection 'COLLECT (Hooft, 1998)'
_computing_data_reduction 'DENZO (Otwinowski & Minor, 1997) and COLLECT (Hooft, 1998)'
_computing_molecular_graphics 'ORTEP-3 (Farrugia, 1997) and DIAMOND (Brandenburg, 2006)'
_computing_publication_material 'publCIF (Westrip, 2010)'
_computing_structure_refinement 'SHELXL97 (Sheldrick, 2008) and PLATON (Spek, 2009)'
_computing_structure_solution 'SHELXS97 (Sheldrick, 2008)'
_diffrn_ambient_temperature 120(2)
_diffrn_detector_area_resol_mean 9.091
_diffrn_measured_fraction_theta_full 0.992
_diffrn_measured_fraction_theta_max 0.992
_diffrn_measurement_device_type 'Nonius KappaCCD area-detector'
_diffrn_measurement_method '\f and \w scans'
_diffrn_radiation_monochromator '10 cm confocal mirrors'
_diffrn_radiation_source 'Enraf--Nonius FR591 rotating anode'
_diffrn_radiation_type MoK\a
_diffrn_radiation_wavelength 0.71073
_diffrn_reflns_av_R_equivalents 0.039
_diffrn_reflns_av_sigmaI/netI 0.039
_diffrn_reflns_limit_h_max 8
_diffrn_reflns_limit_h_min -9
_diffrn_reflns_limit_k_max 11
_diffrn_reflns_limit_k_min -11
_diffrn_reflns_limit_l_max 18
_diffrn_reflns_limit_l_min -18
_diffrn_reflns_number 16566
_diffrn_reflns_theta_full 25.0
_diffrn_reflns_theta_max 25.0
_diffrn_reflns_theta_min 3.0
_diffrn_standards_decay_% 0
_diffrn_standards_number 0
_exptl_absorpt_coefficient_mu 0.105
_exptl_absorpt_correction_T_max 1.000
_exptl_absorpt_correction_T_min 0.770
_exptl_absorpt_correction_type multi-scan
_exptl_absorpt_process_details '(SADABS; Sheldrick, 2007)'
_exptl_crystal_colour dark-red
_exptl_crystal_density_diffrn 1.380
_exptl_crystal_density_method 'not measured'
_exptl_crystal_description block
_exptl_crystal_F_000 460
_exptl_crystal_size_max 0.38
_exptl_crystal_size_mid 0.22
_exptl_crystal_size_min 0.07
_refine_diff_density_max 0.45
_refine_diff_density_min -0.30
_refine_ls_extinction_method none
_refine_ls_goodness_of_fit_ref 1.09
_refine_ls_hydrogen_treatment mixed
_refine_ls_matrix_type full
_refine_ls_number_parameters 301
_refine_ls_number_reflns 3688
_refine_ls_number_restraints 6
_refine_ls_restrained_S_all 1.091
_refine_ls_R_factor_all 0.085
_refine_ls_R_factor_gt 0.060
_refine_ls_shift/su_max_lt 0.001
_refine_ls_shift/su_mean 0.000
_refine_ls_structure_factor_coef Fsqd
_refine_ls_weighting_details 'calc w=1/[\s^2^(Fo^2^)+(0.0852P)^2^+0.5693P] where P=(Fo^2^+2Fc^2^)/3'
_refine_ls_weighting_scheme calc
_refine_ls_wR_factor_gt 0.166
_refine_ls_wR_factor_ref 0.177
_reflns_number_gt 2638
_reflns_number_total 3688
_reflns_threshold_expression I>2\s(I)
_cod_data_source_file hg2618.cif
_cod_data_source_block I
_cod_original_cell_volume 1059.56(12)
_cod_database_code 2224671
_cod_database_fobs_code 2224671

loop_
_symmetry_equiv_pos_as_xyz
'x, y, z'
'-x, -y, -z'

loop_
_atom_site_type_symbol
_atom_site_label
_atom_site_fract_x
_atom_site_fract_y
_atom_site_fract_z
_atom_site_U_iso_or_equiv
_atom_site_adp_type
_atom_site_calc_flag
_atom_site_refinement_flags
_atom_site_occupancy
_atom_site_disorder_assembly
_atom_site_disorder_group
O O1 -0.2175(2) -0.6067(2) 1.41897(13) 0.0387(5) Uani d . 1 . .
O O2 -0.3174(3) -0.6708(2) 1.28198(14) 0.0421(5) Uani d . 1 . .
O O3 1.1204(2) 0.9370(2) 0.69699(13) 0.0388(5) Uani d . 1 . .
O O4 0.9881(2) 0.8999(2) 0.56744(12) 0.0340(5) Uani d . 1 . .
N N1 -0.2205(3) -0.5823(2) 1.34244(16) 0.0314(5) Uani d . 1 . .
N N2 0.2344(3) -0.0749(2) 1.26201(14) 0.0285(5) Uani d . 1 . .
H H2N 0.3112 -0.0149 1.3030 0.034 Uiso d R 1 . .
N N3 0.2300(3) -0.0459(2) 1.17772(14) 0.0279(5) Uani d . 1 . .
N N4 0.5188(3) 0.3449(2) 0.80714(13) 0.0268(5) Uani d . 1 . .
N N5 0.5234(3) 0.3707(2) 0.72248(13) 0.0272(5) Uani d . 1 . .
H H5N 0.4508 0.3089 0.6803 0.033 Uiso d R 1 . .
N N6 1.0012(3) 0.8658(2) 0.64104(14) 0.0281(5) Uani d . 1 . .
C C1 -0.1068(3) -0.4476(3) 1.32299(17) 0.0264(6) Uani d . 1 . .
C C2 0.0140(3) -0.3527(3) 1.38838(18) 0.0298(6) Uani d . 1 . .
H H2 0.0190 -0.3740 1.4464 0.036 Uiso calc R 1 . .
C C3 0.1262(3) -0.2277(3) 1.36776(17) 0.0275(6) Uani d . 1 . .
H H3 0.2084 -0.1618 1.4119 0.033 Uiso calc R 1 . .
C C4 0.1193(3) -0.1974(3) 1.28162(16) 0.0250(6) Uani d . 1 . .
C C5 -0.0061(3) -0.2935(3) 1.21764(18) 0.0312(6) Uani d . 1 . .
H H5 -0.0141 -0.2721 1.1597 0.037 Uiso calc R 1 . .
C C6 -0.1168(4) -0.4174(3) 1.23830(19) 0.0330(6) Uani d . 1 . .
H H6 -0.2005 -0.4829 1.1946 0.040 Uiso calc R 1 . .
C C7 0.3492(3) 0.0666(3) 1.16298(17) 0.0285(6) Uani d . 1 . .
H H7 0.4329 0.1230 1.2094 0.034 Uiso calc R 1 . .
C C8 0.3571(3) 0.1086(3) 1.07560(17) 0.0270(6) Uani d . 1 . .
C C9 0.4848(4) 0.2336(3) 1.06298(18) 0.0371(7) Uani d . 1 . .
H H9 0.5628 0.2913 1.1114 0.044 Uiso calc R 1 . .
C C10 0.4993(4) 0.2748(3) 0.98095(18) 0.0365(7) Uani d . 1 . .
H H10 0.5857 0.3617 0.9740 0.044 Uiso calc R 1 . .
C C11 0.3902(3) 0.1917(3) 0.90894(17) 0.0267(6) Uani d . 1 . .
C C12 0.2590(4) 0.0692(3) 0.92239(19) 0.0399(7) Uani d . 1 . .
H H12 0.1792 0.0129 0.8743 0.048 Uiso calc R 1 . .
C C13 0.2436(4) 0.0288(3) 1.00415(19) 0.0400(7) Uani d . 1 . .
H H13 0.1535 -0.0554 1.0117 0.048 Uiso calc R 1 . .
C C14 0.4076(3) 0.2275(3) 0.82018(17) 0.0274(6) Uani d . 1 . .
H H14 0.3356 0.1628 0.7716 0.033 Uiso calc R 1 . .
C C15 0.6399(3) 0.4935(3) 0.70347(16) 0.0246(6) Uani d . 1 . .
C C16 0.7616(3) 0.5904(3) 0.76914(16) 0.0259(6) Uani d . 1 . .
H H16 0.7625 0.5721 0.8280 0.031 Uiso calc R 1 . .
C C17 0.8788(3) 0.7112(3) 0.74798(17) 0.0267(6) Uani d . 1 . .
H H17 0.9626 0.7757 0.7920 0.032 Uiso calc R 1 . .
C C18 0.8752(3) 0.7394(3) 0.66236(17) 0.0251(6) Uani d . 1 . .
C C19 0.7543(3) 0.6461(3) 0.59689(17) 0.0275(6) Uani d . 1 . .
H H19 0.7515 0.6670 0.5387 0.033 Uiso calc R 1 . .
C C20 0.6385(3) 0.5231(3) 0.61741(17) 0.0274(6) Uani d . 1 . .
H H20 0.5569 0.4577 0.5727 0.033 Uiso calc R 1 . .
O O1W 0.3412(2) 0.1327(2) 0.56735(12) 0.0346(5) Uani d D 1 . .
H H1W 0.2326(16) 0.095(3) 0.565(2) 0.052 Uiso d D 1 . .
H H2W 0.386(4) 0.141(4) 0.5191(12) 0.052 Uiso d D 1 . .
O O2W 0.4975(2) 0.9015(2) 0.59601(13) 0.0349(5) Uani d D 1 . .
H H3W 0.434(3) 0.961(3) 0.590(2) 0.052 Uiso d D 1 . .
H H4W 0.429(3) 0.826(2) 0.609(2) 0.052 Uiso d D 1 . .

loop_
_atom_site_aniso_label
_atom_site_aniso_U_11
_atom_site_aniso_U_22
_atom_site_aniso_U_33
_atom_site_aniso_U_12
_atom_site_aniso_U_13
_atom_site_aniso_U_23
O1 0.0431(11) 0.0390(12) 0.0363(12) 0.0049(9) 0.0133(9) 0.0185(9)
O2 0.0404(11) 0.0315(11) 0.0495(13) -0.0048(9) -0.0040(10) 0.0116(10)
O3 0.0373(11) 0.0373(11) 0.0372(12) -0.0057(9) -0.0012(9) 0.0132(9)
O4 0.0418(11) 0.0321(11) 0.0311(11) 0.0050(8) 0.0072(8) 0.0175(8)
N1 0.0298(12) 0.0267(12) 0.0424(15) 0.0093(10) 0.0104(10) 0.0146(11)
N2 0.0320(12) 0.0277(12) 0.0272(12) 0.0028(9) 0.0048(9) 0.0136(9)
N3 0.0344(12) 0.0279(12) 0.0247(12) 0.0085(10) 0.0076(9) 0.0115(9)
N4 0.0301(12) 0.0279(12) 0.0259(12) 0.0073(9) 0.0064(9) 0.0129(9)
N5 0.0301(12) 0.0277(12) 0.0227(12) 0.0000(9) 0.0038(9) 0.0106(9)
N6 0.0319(12) 0.0258(12) 0.0296(13) 0.0075(10) 0.0078(10) 0.0115(10)
C1 0.0244(13) 0.0230(13) 0.0345(15) 0.0062(11) 0.0077(11) 0.0110(11)
C2 0.0325(14) 0.0327(15) 0.0309(15) 0.0132(12) 0.0116(11) 0.0155(12)
C3 0.0282(14) 0.0284(14) 0.0279(14) 0.0059(11) 0.0065(11) 0.0108(11)
C4 0.0262(13) 0.0246(13) 0.0278(14) 0.0089(10) 0.0078(10) 0.0095(11)
C5 0.0352(15) 0.0308(15) 0.0302(15) 0.0045(12) 0.0016(12) 0.0161(12)
C6 0.0336(15) 0.0291(15) 0.0368(16) 0.0054(12) -0.0007(12) 0.0102(12)
C7 0.0289(14) 0.0270(14) 0.0300(15) 0.0029(11) 0.0040(11) 0.0111(11)
C8 0.0278(14) 0.0264(14) 0.0296(14) 0.0070(11) 0.0068(11) 0.0115(11)
C9 0.0369(15) 0.0376(16) 0.0303(16) -0.0083(12) -0.0002(12) 0.0116(12)
C10 0.0377(16) 0.0336(15) 0.0336(16) -0.0077(12) 0.0036(12) 0.0146(13)
C11 0.0275(13) 0.0264(14) 0.0299(15) 0.0074(11) 0.0068(11) 0.0132(11)
C12 0.0414(16) 0.0389(17) 0.0334(16) -0.0101(13) -0.0032(12) 0.0157(13)
C13 0.0405(16) 0.0368(16) 0.0383(17) -0.0111(13) 0.0025(13) 0.0206(13)
C14 0.0300(14) 0.0240(14) 0.0284(14) 0.0030(11) 0.0031(11) 0.0095(11)
C15 0.0257(13) 0.0219(13) 0.0287(14) 0.0074(10) 0.0074(10) 0.0088(11)
C16 0.0298(14) 0.0286(14) 0.0220(13) 0.0084(11) 0.0061(10) 0.0097(11)
C17 0.0283(14) 0.0256(14) 0.0264(14) 0.0049(11) 0.0033(10) 0.0073(11)
C18 0.0248(13) 0.0227(13) 0.0312(15) 0.0066(10) 0.0080(11) 0.0121(11)
C19 0.0327(14) 0.0280(14) 0.0259(14) 0.0085(11) 0.0073(11) 0.0131(11)
C20 0.0295(14) 0.0263(14) 0.0264(14) 0.0035(11) 0.0028(11) 0.0090(11)
O1W 0.0327(11) 0.0375(11) 0.0319(11) 0.0007(9) 0.0043(8) 0.0118(9)
O2W 0.0358(11) 0.0304(11) 0.0409(12) 0.0022(8) 0.0049(9) 0.0192(9)

loop_
_atom_type_symbol
_atom_type_description
_atom_type_scat_dispersion_real
_atom_type_scat_dispersion_imag
_atom_type_scat_source
C C 0.0033 0.0016 'International Tables Vol C Tables 4.2.6.8 and 6.1.1.4'
H H 0.0000 0.0000 'International Tables Vol C Tables 4.2.6.8 and 6.1.1.4'
N N 0.0061 0.0033 'International Tables Vol C Tables 4.2.6.8 and 6.1.1.4'
O O 0.0106 0.0060 'International Tables Vol C Tables 4.2.6.8 and 6.1.1.4'

loop_
_geom_angle_atom_site_label_1
_geom_angle_atom_site_label_2
_geom_angle_atom_site_label_3
_geom_angle_site_symmetry_1
_geom_angle_site_symmetry_3
_geom_angle
_geom_angle_publ_flag
O2 N1 O1 . . 121.7(2) ?
O2 N1 C1 . . 119.1(2) ?
O1 N1 C1 . . 119.3(2) ?
C4 N2 N3 . . 119.5(2) ?
C4 N2 H2N . . 120.4 ?
N3 N2 H2N . . 120.1 ?
C7 N3 N2 . . 115.9(2) ?
C14 N4 N5 . . 116.7(2) ?
N4 N5 C15 . . 119.9(2) ?
N4 N5 H5N . . 119.9 ?
C15 N5 H5N . . 120.2 ?
O3 N6 O4 . . 121.8(2) ?
O3 N6 C18 . . 118.8(2) ?
O4 N6 C18 . . 119.5(2) ?
C6 C1 C2 . . 121.1(2) ?
C6 C1 N1 . . 119.0(2) ?
C2 C1 N1 . . 119.9(2) ?
C3 C2 C1 . . 119.2(2) ?
C3 C2 H2 . . 120.4 ?
C1 C2 H2 . . 120.4 ?
C2 C3 C4 . . 120.2(2) ?
C2 C3 H3 . . 119.9 ?
C4 C3 H3 . . 119.9 ?
N2 C4 C3 . . 119.3(2) ?
N2 C4 C5 . . 121.4(2) ?
C3 C4 C5 . . 119.3(2) ?
C6 C5 C4 . . 120.3(2) ?
C6 C5 H5 . . 119.9 ?
C4 C5 H5 . . 119.9 ?
C5 C6 C1 . . 119.9(3) ?
C5 C6 H6 . . 120.0 ?
C1 C6 H6 . . 120.0 ?
N3 C7 C8 . . 120.8(2) ?
N3 C7 H7 . . 119.6 ?
C8 C7 H7 . . 119.6 ?
C13 C8 C9 . . 118.1(2) ?
C13 C8 C7 . . 122.8(2) ?
C9 C8 C7 . . 119.1(2) ?
C10 C9 C8 . . 120.9(3) ?
C10 C9 H9 . . 119.6 ?
C8 C9 H9 . . 119.6 ?
C9 C10 C11 . . 120.9(2) ?
C9 C10 H10 . . 119.5 ?
C11 C10 H10 . . 119.5 ?
C10 C11 C12 . . 118.1(2) ?
C10 C11 C14 . . 122.4(2) ?
C12 C11 C14 . . 119.5(2) ?
C13 C12 C11 . . 121.0(3) ?
C13 C12 H12 . . 119.5 ?
C11 C12 H12 . . 119.5 ?
C12 C13 C8 . . 121.0(2) ?
C12 C13 H13 . . 119.5 ?
C8 C13 H13 . . 119.5 ?
N4 C14 C11 . . 120.8(2) ?
N4 C14 H14 . . 119.6 ?
C11 C14 H14 . . 119.6 ?
N5 C15 C20 . . 119.6(2) ?
N5 C15 C16 . . 121.0(2) ?
C20 C15 C16 . . 119.4(2) ?
C17 C16 C15 . . 119.8(2) ?
C17 C16 H16 . . 120.1 ?
C15 C16 H16 . . 120.1 ?
C16 C17 C18 . . 120.1(2) ?
C16 C17 H17 . . 120.0 ?
C18 C17 H17 . . 120.0 ?
C17 C18 C19 . . 120.9(2) ?
C17 C18 N6 . . 119.3(2) ?
C19 C18 N6 . . 119.8(2) ?
C20 C19 C18 . . 119.2(2) ?
C20 C19 H19 . . 120.4 ?
C18 C19 H19 . . 120.4 ?
C19 C20 C15 . . 120.6(2) ?
C19 C20 H20 . . 119.7 ?
C15 C20 H20 . . 119.7 ?
H1W O1W H2W . . 117(3) ?
H3W O2W H4W . . 106(3) ?

loop_
_geom_bond_atom_site_label_1
_geom_bond_atom_site_label_2
_geom_bond_site_symmetry_2
_geom_bond_distance
_geom_bond_publ_flag
O1 N1 . 1.238(3) ?
O2 N1 . 1.235(3) ?
O3 N6 . 1.235(3) ?
O4 N6 . 1.237(3) ?
N1 C1 . 1.444(3) ?
N2 C4 . 1.364(3) ?
N2 N3 . 1.371(3) ?
N2 H2N . 0.8796 ?
N3 C7 . 1.288(3) ?
N4 C14 . 1.280(3) ?
N4 N5 . 1.364(3) ?
N5 C15 . 1.368(3) ?
N5 H5N . 0.8799 ?
N6 C18 . 1.442(3) ?
C1 C6 . 1.384(4) ?
C1 C2 . 1.393(4) ?
C2 C3 . 1.377(3) ?
C2 H2 . 0.9500 ?
C3 C4 . 1.405(3) ?
C3 H3 . 0.9500 ?
C4 C5 . 1.404(4) ?
C5 C6 . 1.365(4) ?
C5 H5 . 0.9500 ?
C6 H6 . 0.9500 ?
C7 C8 . 1.463(3) ?
C7 H7 . 0.9500 ?
C8 C13 . 1.382(4) ?
C8 C9 . 1.393(4) ?
C9 C10 . 1.381(4) ?
C9 H9 . 0.9500 ?
C10 C11 . 1.379(4) ?
C10 H10 . 0.9500 ?
C11 C12 . 1.395(4) ?
C11 C14 . 1.461(3) ?
C12 C13 . 1.374(4) ?
C12 H12 . 0.9500 ?
C13 H13 . 0.9500 ?
C14 H14 . 0.9500 ?
C15 C20 . 1.398(3) ?
C15 C16 . 1.406(4) ?
C16 C17 . 1.370(3) ?
C16 H16 . 0.9500 ?
C17 C18 . 1.388(3) ?
C17 H17 . 0.9500 ?
C18 C19 . 1.389(4) ?
C19 C20 . 1.376(3) ?
C19 H19 . 0.9500 ?
C20 H20 . 0.9500 ?
O1W H1W . 0.833(10) ?
O1W H2W . 0.831(10) ?
O2W H3W . 0.839(10) ?
O2W H4W . 0.836(10) ?

loop_
_geom_hbond_atom_site_label_D
_geom_hbond_atom_site_label_H
_geom_hbond_atom_site_label_A
_geom_hbond_site_symmetry_A
_geom_hbond_distance_DH
_geom_hbond_distance_HA
_geom_hbond_distance_DA
_geom_hbond_angle_DHA
O1W H1w O4 1_445 0.833(17) 2.32(2) 3.084(2) 153(2)
O1W H2w O2w 2_666 0.83(2) 2.01(2) 2.808(3) 163(3)
N5 H5n O1w 1_555 0.88 2.17 3.021(3) 163
O2W H3w O1w 1_565 0.84(3) 1.98(3) 2.800(3) 165(3)
O2W H4w O1 2_557 0.84(2) 2.28(2) 3.061(3) 156(3)
O2W H4w O2 2_557 0.84(2) 2.45(2) 3.204(3) 150(3)
N2 H2n O2w 2_667 0.88 2.09 2.959(3) 172
C7 H7 O2 1_665 0.95 2.48 3.374(3) 157
C14 H14 O3 1_445 0.95 2.45 3.338(3) 156

loop_
_geom_torsion_atom_site_label_1
_geom_torsion_atom_site_label_2
_geom_torsion_atom_site_label_3
_geom_torsion_atom_site_label_4
_geom_torsion_site_symmetry_1
_geom_torsion_site_symmetry_2
_geom_torsion_site_symmetry_3
_geom_torsion_site_symmetry_4
_geom_torsion
_geom_torsion_publ_flag
C4 N2 N3 C7 . . . . -176.2(2) ?
C14 N4 N5 C15 . . . . -179.5(2) ?
O2 N1 C1 C6 . . . . 3.6(3) ?
O1 N1 C1 C6 . . . . -177.0(2) ?
O2 N1 C1 C2 . . . . -174.6(2) ?
O1 N1 C1 C2 . . . . 4.8(3) ?
C6 C1 C2 C3 . . . . -0.6(4) ?
N1 C1 C2 C3 . . . . 177.6(2) ?
C1 C2 C3 C4 . . . . -0.5(4) ?
N3 N2 C4 C3 . . . . 179.1(2) ?
N3 N2 C4 C5 . . . . -1.1(3) ?
C2 C3 C4 N2 . . . . -178.5(2) ?
C2 C3 C4 C5 . . . . 1.7(4) ?
N2 C4 C5 C6 . . . . 178.3(2) ?
C3 C4 C5 C6 . . . . -1.9(4) ?
C4 C5 C6 C1 . . . . 0.8(4) ?
C2 C1 C6 C5 . . . . 0.5(4) ?
N1 C1 C6 C5 . . . . -177.7(2) ?
N2 N3 C7 C8 . . . . -179.8(2) ?
N3 C7 C8 C13 . . . . -2.3(4) ?
N3 C7 C8 C9 . . . . 178.2(2) ?
C13 C8 C9 C10 . . . . -1.1(4) ?
C7 C8 C9 C10 . . . . 178.4(2) ?
C8 C9 C10 C11 . . . . -1.3(4) ?
C9 C10 C11 C12 . . . . 3.1(4) ?
C9 C10 C11 C14 . . . . -176.8(2) ?
C10 C11 C12 C13 . . . . -2.6(4) ?
C14 C11 C12 C13 . . . . 177.3(3) ?
C11 C12 C13 C8 . . . . 0.3(5) ?
C9 C8 C13 C12 . . . . 1.6(4) ?
C7 C8 C13 C12 . . . . -177.9(3) ?
N5 N4 C14 C11 . . . . -178.8(2) ?
C10 C11 C14 N4 . . . . -4.7(4) ?
C12 C11 C14 N4 . . . . 175.3(2) ?
N4 N5 C15 C20 . . . . -177.1(2) ?
N4 N5 C15 C16 . . . . 3.0(3) ?
N5 C15 C16 C17 . . . . 178.9(2) ?
C20 C15 C16 C17 . . . . -0.9(4) ?
C15 C16 C17 C18 . . . . 1.2(4) ?
C16 C17 C18 C19 . . . . -0.3(4) ?
C16 C17 C18 N6 . . . . -179.1(2) ?
O3 N6 C18 C17 . . . . 7.1(3) ?
O4 N6 C18 C17 . . . . -173.2(2) ?
O3 N6 C18 C19 . . . . -171.7(2) ?
O4 N6 C18 C19 . . . . 7.9(3) ?
C17 C18 C19 C20 . . . . -0.9(4) ?
N6 C18 C19 C20 . . . . 177.9(2) ?
C18 C19 C20 C15 . . . . 1.2(4) ?
N5 C15 C20 C19 . . . . 179.9(2) ?
C16 C15 C20 C19 . . . . -0.3(4) ?
